data_2203208
loop_
_publ_author_name
'Ye\,silel, Okan Zafer '
'Bulut, Ahmet'
'U\,car, \.Ibrahim'
'\.I\,cbudak, Hasan'
'\"Olmez, Halis'
'B\"uy\"ukg\"ung\"or, Orhan'

_publ_section_title
;
 Bis(triethanolamine-\k^3^<i>N,O,O</i>')nickel(II) squarate
;
_journal_issue 2
_journal_name_full 'Acta Crystallographica Section E'
_journal_page_first m228
_journal_page_last m230
_journal_paper_doi 10.1107/S1600536804001503
_journal_volume 60
_journal_year 2004
_chemical_formula_iupac '[Ni (C6 H15 N O3)2] (C4 O4)'
_chemical_formula_moiety 'C12 H30 N2 Ni O6 2+, C4 O4 2-'
_chemical_formula_sum 'C16 H30 N2 Ni O10'
_chemical_formula_weight 469.13
_chemical_name_systematic ?
_space_group_IT_number 2
_symmetry_cell_setting triclinic
_symmetry_space_group_name_Hall '-P 1'
_symmetry_space_group_name_H-M 'P -1'
_atom_sites_solution_hydrogens geom
_atom_sites_solution_primary direct
_atom_sites_solution_secondary difmap
_audit_creation_method SHELXL-97
_cell_angle_alpha 102.551(7)
_cell_angle_beta 110.398(7)
_cell_angle_gamma 99.698(7)
_cell_formula_units_Z 1
_cell_length_a 7.5058(7)
_cell_length_b 8.5766(8)
_cell_length_c 8.9156(8)
_cell_measurement_reflns_used 15818
_cell_measurement_temperature 293(2)
_cell_measurement_theta_max 32.11
_cell_measurement_theta_min 0.00
_cell_volume 506.04(9)
_computing_cell_refinement X-AREA
_computing_data_collection 'X-AREA (Stoe & Cie, 2002)'
_computing_data_reduction 'X-RED (Stoe & Cie, 2002)'
_computing_molecular_graphics 'ORTEPIII (Burnett & Johnson, 1996)'
_computing_publication_material 'WinGX (Farrugia, 1999)'
_computing_structure_refinement 'SHELXL97 (Sheldrick, 1997)'
_computing_structure_solution 'SIR97 (Altomare et al., 1999)'
_diffrn_ambient_temperature 293(2)
_diffrn_detector_area_resol_mean 6.67
_diffrn_measured_fraction_theta_full 0.992
_diffrn_measured_fraction_theta_max 0.992
_diffrn_measurement_device '2-circle goniometer'
_diffrn_measurement_device_type ' Stoe IPDS-2'
_diffrn_measurement_method '\w rotation'
_diffrn_radiation_monochromator 'plane graphite'
_diffrn_radiation_source 'fine-focus sealed tube'
_diffrn_radiation_type MoK\a
_diffrn_radiation_wavelength 0.71073
_diffrn_reflns_av_R_equivalents 0.0319
_diffrn_reflns_av_sigmaI/netI 0.0318
_diffrn_reflns_limit_h_max 11
_diffrn_reflns_limit_h_min -11
_diffrn_reflns_limit_k_max 12
_diffrn_reflns_limit_k_min -12
_diffrn_reflns_limit_l_max 13
_diffrn_reflns_limit_l_min -13
_diffrn_reflns_number 6624
_diffrn_reflns_theta_full 32.17
_diffrn_reflns_theta_max 32.17
_diffrn_reflns_theta_min 2.52
_diffrn_standards_interval_count 0
_diffrn_standards_number 0
_exptl_absorpt_coefficient_mu 1.015
_exptl_absorpt_correction_T_max 0.7716
_exptl_absorpt_correction_T_min 0.5162
_exptl_absorpt_correction_type integration
_exptl_absorpt_process_details '(X-RED; Stoe & Cie, 2002)'
_exptl_crystal_colour Violet
_exptl_crystal_density_diffrn 1.539
_exptl_crystal_density_method 'not measured'
_exptl_crystal_description Prismatic
_exptl_crystal_F_000 248
_exptl_crystal_size_max 0.45
_exptl_crystal_size_mid 0.43
_exptl_crystal_size_min 0.28
_refine_diff_density_max 0.522
_refine_diff_density_min -0.573
_refine_ls_extinction_coef 0.108(7)
_refine_ls_extinction_expression Fc^*^=kFc[1+0.001xFc^2^\l^3^/sin(2\q)]^-1/4^
_refine_ls_extinction_method SHELXL97
_refine_ls_goodness_of_fit_ref 1.078
_refine_ls_hydrogen_treatment mixed
_refine_ls_matrix_type full
_refine_ls_number_parameters 146
_refine_ls_number_reflns 3549
_refine_ls_number_restraints 0
_refine_ls_restrained_S_all 1.078
_refine_ls_R_factor_all 0.0339
_refine_ls_R_factor_gt 0.0323
_refine_ls_shift/su_max 0.001
_refine_ls_shift/su_mean 0.000
_refine_ls_structure_factor_coef Fsqd
_refine_ls_weighting_details 'calc w = 1/[\s^2^(Fo^2^)+(0.0472P)^2^+0.0971P] where P = (Fo^2^+2Fc^2^)/3'
_refine_ls_weighting_scheme calc
_refine_ls_wR_factor_gt 0.0886
_refine_ls_wR_factor_ref 0.0894
_reflns_number_gt 3346
_reflns_number_total 3549
_reflns_threshold_expression I>2\s(I)
_cod_data_source_file na6286.cif
_cod_data_source_block I
_cod_database_code 2203208
_cod_database_fobs_code 2203208

loop_
_symmetry_equiv_pos_as_xyz
'x, y, z'
'-x, -y, -z'

loop_
_atom_site_label
_atom_site_fract_x
_atom_site_fract_y
_atom_site_fract_z
_atom_site_U_iso_or_equiv
_atom_site_adp_type
_atom_site_calc_flag
_atom_site_refinement_flags
_atom_site_occupancy
_atom_site_type_symbol
C8 0.9171(2) 0.2024(2) 0.6449(2) 0.0469(3) Uani d . 1 C
H8A 0.8991 0.0913 0.5772 0.056 Uiso calc R 1 H
H8B 1.0229 0.2757 0.6347 0.056 Uiso calc R 1 H
C7 0.7286(2) 0.25447(18) 0.57306(18) 0.0364(3) Uani d . 1 C
H7A 0.7045 0.2506 0.4580 0.044 Uiso calc R 1 H
H7B 0.6205 0.1721 0.5699 0.044 Uiso calc R 1 H
Ni1 0.5000 0.5000 0.5000 0.02565(8) Uani d S 1 Ni
O5 0.9764(2) 0.20398(19) 0.81404(19) 0.0547(3) Uani d . 1 O
N1 0.72030(15) 0.42007(14) 0.66026(13) 0.03006(19) Uani d . 1 N
C6 0.9044(2) 0.54865(19) 0.7057(2) 0.0394(3) Uani d . 1 C
H6A 0.9413 0.5360 0.6106 0.047 Uiso calc R 1 H
H6B 1.0098 0.5336 0.7975 0.047 Uiso calc R 1 H
O4 0.69503(15) 0.72964(12) 0.64365(13) 0.0355(2) Uani d . 1 O
O3 0.36826(14) 0.48024(12) 0.66497(12) 0.03259(18) Uani d . 1 O
C5 0.8806(2) 0.72131(19) 0.7572(2) 0.0464(3) Uani d . 1 C
H5A 0.8860 0.7477 0.8704 0.056 Uiso calc R 1 H
H5B 0.9871 0.8015 0.7554 0.056 Uiso calc R 1 H
C3 0.4506(2) 0.37127(18) 0.75402(18) 0.0365(3) Uani d . 1 C
H3A 0.3945 0.2576 0.6822 0.044 Uiso calc R 1 H
H3B 0.4189 0.3800 0.8516 0.044 Uiso calc R 1 H
C4 0.6719(2) 0.4173(2) 0.80839(17) 0.0373(3) Uani d . 1 C
H4A 0.7299 0.5255 0.8916 0.045 Uiso calc R 1 H
H4B 0.7264 0.3372 0.8587 0.045 Uiso calc R 1 H
O1 0.6483(2) 0.99418(13) 0.81537(16) 0.0471(3) Uani d . 1 O
O2 0.36287(18) 0.72086(12) 0.88896(15) 0.0432(2) Uani d . 1 O
C1 0.5674(2) 0.99736(15) 0.91714(16) 0.0332(2) Uani d . 1 C
C2 0.4384(2) 0.87302(15) 0.94906(16) 0.0320(2) Uani d . 1 C
H5 0.888(4) 0.145(3) 0.824(3) 0.067(8) Uiso d . 1 H
H4 0.667(3) 0.797(3) 0.691(3) 0.050(6) Uiso d . 1 H
H3 0.377(3) 0.561(3) 0.731(3) 0.047(5) Uiso d . 1 H

loop_
_atom_site_aniso_label
_atom_site_aniso_U_11
_atom_site_aniso_U_22
_atom_site_aniso_U_33
_atom_site_aniso_U_12
_atom_site_aniso_U_13
_atom_site_aniso_U_23
C8 0.0412(7) 0.0501(8) 0.0589(10) 0.0210(6) 0.0240(7) 0.0212(7)
C7 0.0367(6) 0.0371(6) 0.0354(6) 0.0124(5) 0.0152(5) 0.0078(5)
Ni1 0.02575(11) 0.02800(11) 0.02127(11) 0.00607(7) 0.00989(7) 0.00367(7)
O5 0.0411(6) 0.0611(8) 0.0587(8) 0.0126(6) 0.0107(5) 0.0278(7)
N1 0.0284(4) 0.0341(5) 0.0267(4) 0.0075(4) 0.0113(4) 0.0071(4)
C6 0.0270(5) 0.0422(7) 0.0426(7) 0.0048(5) 0.0091(5) 0.0118(6)
O4 0.0350(4) 0.0315(4) 0.0313(4) 0.0068(4) 0.0099(4) -0.0004(3)
O3 0.0366(4) 0.0360(4) 0.0276(4) 0.0114(4) 0.0171(4) 0.0059(3)
C5 0.0371(7) 0.0383(7) 0.0437(8) 0.0012(5) 0.0018(6) 0.0043(6)
C3 0.0404(6) 0.0414(6) 0.0347(6) 0.0120(5) 0.0211(5) 0.0139(5)
C4 0.0401(6) 0.0475(7) 0.0270(5) 0.0146(5) 0.0149(5) 0.0117(5)
O1 0.0662(7) 0.0336(5) 0.0490(6) 0.0045(5) 0.0415(6) 0.0028(4)
O2 0.0563(6) 0.0275(4) 0.0447(6) 0.0008(4) 0.0303(5) -0.0005(4)
C1 0.0400(6) 0.0277(5) 0.0317(6) 0.0056(4) 0.0193(5) 0.0029(4)
C2 0.0372(6) 0.0285(5) 0.0298(5) 0.0060(4) 0.0174(5) 0.0031(4)

loop_
_atom_type_symbol
_atom_type_description
_atom_type_scat_dispersion_real
_atom_type_scat_dispersion_imag
_atom_type_scat_source
C C 0.0033 0.0016 'International Tables Vol C Tables 4.2.6.8 and 6.1.1.4'
H H 0.0000 0.0000 'International Tables Vol C Tables 4.2.6.8 and 6.1.1.4'
N N 0.0061 0.0033 'International Tables Vol C Tables 4.2.6.8 and 6.1.1.4'
O O 0.0106 0.0060 'International Tables Vol C Tables 4.2.6.8 and 6.1.1.4'
Ni Ni 0.3393 1.1124 'International Tables Vol C Tables 4.2.6.8 and 6.1.1.4'

loop_
_geom_angle_atom_site_label_1
_geom_angle_atom_site_label_2
_geom_angle_atom_site_label_3
_geom_angle
_geom_angle_publ_flag
O5 C8 C7 115.40(14) ?
O5 C8 H8A 108.4 ?
C7 C8 H8A 108.4 ?
O5 C8 H8B 108.4 ?
C7 C8 H8B 108.4 ?
H8A C8 H8B 107.5 ?
N1 C7 C8 117.90(13) ?
N1 C7 H7A 107.8 ?
C8 C7 H7A 107.8 ?
N1 C7 H7B 107.8 ?
C8 C7 H7B 107.8 ?
H7A C7 H7B 107.2 ?
O3 Ni1 O4 95.64(4) yes
O3 Ni1 N1 84.26(4) yes
O4 Ni1 N1 81.63(4) yes
C8 O5 H5 109(2) ?
C6 N1 C7 111.31(11) ?
C6 N1 C4 111.79(11) ?
C7 N1 C4 111.87(11) ?
C6 N1 Ni1 104.10(8) ?
C7 N1 Ni1 110.85(8) ?
C4 N1 Ni1 106.56(8) ?
N1 C6 C5 111.61(12) ?
N1 C6 H6A 109.3 ?
C5 C6 H6A 109.3 ?
N1 C6 H6B 109.3 ?
C5 C6 H6B 109.3 ?
H6A C6 H6B 108.0 ?
C5 O4 Ni1 113.84(9) ?
C5 O4 H4 105.9(18) ?
Ni1 O4 H4 123.1(19) ?
C3 O3 Ni1 106.95(7) ?
C3 O3 H3 107.6(16) ?
Ni1 O3 H3 118.8(16) ?
O4 C5 C6 109.37(12) ?
O4 C5 H5A 109.8 ?
C6 C5 H5A 109.8 ?
O4 C5 H5B 109.8 ?
C6 C5 H5B 109.8 ?
H5A C5 H5B 108.2 ?
O3 C3 C4 109.65(11) ?
O3 C3 H3A 109.7 ?
C4 C3 H3A 109.7 ?
O3 C3 H3B 109.7 ?
C4 C3 H3B 109.7 ?
H3A C3 H3B 108.2 ?
N1 C4 C3 109.60(11) ?
N1 C4 H4A 109.8 ?
C3 C4 H4A 109.8 ?
N1 C4 H4B 109.8 ?
C3 C4 H4B 109.8 ?
H4A C4 H4B 108.2 ?
O1 C1 C2 134.71(12) ?
O2 C2 C1 135.95(12) ?

loop_
_geom_bond_atom_site_label_1
_geom_bond_atom_site_label_2
_geom_bond_distance
_geom_bond_publ_flag
C8 O5 1.412(2) ?
C8 C7 1.522(2) ?
C8 H8A 0.9700 ?
C8 H8B 0.9700 ?
C7 N1 1.4863(17) ?
C7 H7A 0.9700 ?
C7 H7B 0.9700 ?
Ni1 O3 2.0581(9) yes
Ni1 O4 2.0707(10) yes
Ni1 N1 2.0992(11) yes
O5 H5 0.81(3) ?
N1 C6 1.4805(18) ?
N1 C4 1.4907(17) ?
C6 C5 1.512(2) ?
C6 H6A 0.9700 ?
C6 H6B 0.9700 ?
O4 C5 1.4324(18) ?
O4 H4 0.75(2) ?
O3 C3 1.4357(17) ?
O3 H3 0.78(2) ?
C5 H5A 0.9700 ?
C5 H5B 0.9700 ?
C3 C4 1.511(2) ?
C3 H3A 0.9700 ?
C3 H3B 0.9700 ?
C4 H4A 0.9700 ?
C4 H4B 0.9700 ?
O1 C1 1.2537(15) yes
O2 C2 1.2437(16) yes
C1 C2 1.4604(18) yes

loop_
_geom_hbond_atom_site_label_D
_geom_hbond_atom_site_label_H
_geom_hbond_atom_site_label_A
_geom_hbond_site_symmetry_A
_geom_hbond_distance_DH
_geom_hbond_distance_HA
_geom_hbond_distance_DA
_geom_hbond_angle_DHA
O5 H5 O1 1_545 0.81(3) 2.00(3) 2.8000(19) 172(3)
O3 H3 O2 . 0.78(2) 1.79(2) 2.5579(14) 169(2)
O4 H4 O1 . 0.75(2) 1.86(2) 2.5976(14) 168(3)

loop_
_geom_torsion_atom_site_label_1
_geom_torsion_atom_site_label_2
_geom_torsion_atom_site_label_3
_geom_torsion_atom_site_label_4
_geom_torsion
O5 C8 C7 N1 56.6(2)
C8 C7 N1 C6 44.45(16)
C8 C7 N1 C4 -81.42(15)
C8 C7 N1 Ni1 159.80(11)
O3 Ni1 N1 C6 -125.67(9)
O4 Ni1 N1 C6 -29.08(9)
O3 Ni1 N1 C7 114.56(9)
O4 Ni1 N1 C7 -148.85(9)
O3 Ni1 N1 C4 -7.38(9)
O4 Ni1 N1 C4 89.21(9)
C7 N1 C6 C5 166.79(12)
C4 N1 C6 C5 -67.30(15)
Ni1 N1 C6 C5 47.33(14)
O3 Ni1 O4 C5 90.78(11)
N1 Ni1 O4 C5 7.45(11)
O4 Ni1 O3 C3 -101.60(9)
N1 Ni1 O3 C3 -20.63(9)
Ni1 O4 C5 C6 16.29(17)
N1 C6 C5 O4 -43.35(18)
Ni1 O3 C3 C4 45.02(12)
C6 N1 C4 C3 146.32(12)
C7 N1 C4 C3 -88.08(13)
Ni1 N1 C4 C3 33.21(13)
O3 C3 C4 N1 -53.80(15)
O1 C1 C2 O2 0.4(3)
